data_4302483
loop_
_publ_author_name
'Ruiqing Fan'
'Yulin Yang'
'Yanbin Yin'
'WuLiJi Hasi'
'Ying Mu'

_publ_section_title
;
Syntheses and Structures of Blue-Luminescent Mercury(II) Complexes with
2,6-Bis(imino)pyridyl Ligands
;
_journal_name_full 'Inorganic Chemistry'
_journal_page_first 6034
_journal_page_last 6043
_journal_paper_doi 10.1021/ic900339u
_journal_volume 48
_journal_year 2009
_chemical_formula_sum 'C33 H43 Cl2 Hg N3'
_chemical_formula_weight 753.19
_chemical_name_systematic
; 
 ? 
;
_space_group_IT_number 2
_symmetry_cell_setting triclinic
_symmetry_space_group_name_Hall '-P 1'
_symmetry_space_group_name_H-M 'P -1'
_atom_sites_solution_hydrogens geom
_atom_sites_solution_primary direct
_atom_sites_solution_secondary difmap
_audit_creation_method SHELXL-97
_cell_angle_alpha 80.47(3)
_cell_angle_beta 88.41(3)
_cell_angle_gamma 66.89(3)
_cell_formula_units_Z 2
_cell_length_a 8.8470(18)
_cell_length_b 9.853(2)
_cell_length_c 21.037(4)
_cell_measurement_reflns_used 7359
_cell_measurement_temperature 293(2)
_cell_measurement_theta_max 27.48
_cell_measurement_theta_min 2.28
_cell_volume 1661.9(7)
_computing_cell_refinement 'Bruker SMART'
_computing_data_collection 'Bruker SMART'
_computing_data_reduction 'Bruker SAINT'
_computing_molecular_graphics SHELXP-97
_computing_publication_material SHELXTL
_computing_structure_refinement 'SHELXL-97 (Sheldrick, 1997)'
_computing_structure_solution 'SHELXS-97 (Sheldrick, 1997)'
_diffrn_ambient_temperature 293(2)
_diffrn_measured_fraction_theta_full 0.964
_diffrn_measured_fraction_theta_max 0.964
_diffrn_measurement_device_type 'Bruker Smart APEX CCD area detector'
_diffrn_measurement_method 'phi and omega scans'
_diffrn_radiation_monochromator graphite
_diffrn_radiation_source 'fine-focus sealed tube'
_diffrn_radiation_type MoK\a
_diffrn_radiation_wavelength 0.71073
_diffrn_reflns_av_R_equivalents 0.0521
_diffrn_reflns_av_sigmaI/netI 0.0857
_diffrn_reflns_limit_h_max 11
_diffrn_reflns_limit_h_min 0
_diffrn_reflns_limit_k_max 12
_diffrn_reflns_limit_k_min -11
_diffrn_reflns_limit_l_max 27
_diffrn_reflns_limit_l_min -27
_diffrn_reflns_number 7359
_diffrn_reflns_theta_full 27.48
_diffrn_reflns_theta_max 27.48
_diffrn_reflns_theta_min 2.28
_diffrn_standards_decay_% 0
_diffrn_standards_interval_count 0
_diffrn_standards_interval_time 0
_diffrn_standards_number 0
_exptl_absorpt_coefficient_mu 4.816
_exptl_absorpt_correction_T_max 0.9839
_exptl_absorpt_correction_T_min 0.5386
_exptl_absorpt_correction_type multi-scan
_exptl_crystal_colour yellow
_exptl_crystal_density_diffrn 1.505
_exptl_crystal_density_method 'not measured'
_exptl_crystal_description chip
_exptl_crystal_F_000 752
_exptl_crystal_size_max 0.363
_exptl_crystal_size_mid 0.338
_exptl_crystal_size_min 0.056
_refine_diff_density_max 1.948
_refine_diff_density_min -1.596
_refine_diff_density_rms 0.181
_refine_ls_extinction_method none
_refine_ls_goodness_of_fit_ref 1.014
_refine_ls_hydrogen_treatment constr
_refine_ls_matrix_type full
_refine_ls_number_parameters 362
_refine_ls_number_reflns 7359
_refine_ls_number_restraints 12
_refine_ls_restrained_S_all 1.013
_refine_ls_R_factor_all 0.0821
_refine_ls_R_factor_gt 0.0561
_refine_ls_shift/su_max 0.000
_refine_ls_shift/su_mean 0.000
_refine_ls_structure_factor_coef Fsqd
_refine_ls_weighting_details 'calc w=1/[\s^2^(Fo^2^)+(0.0866P)^2^] where P=(Fo^2^+2Fc^2^)/3'
_refine_ls_weighting_scheme calc
_refine_ls_wR_factor_gt 0.1461
_refine_ls_wR_factor_ref 0.1529
_reflns_number_gt 5200
_reflns_number_total 7359
_reflns_threshold_expression >2sigma(I)
_cod_data_source_file ic900339u_si_001_2.cif
_cod_data_source_block Complex2
_cod_depositor_comments
;
The following automatic conversions were performed:
'_symmetry_cell_setting' value 'Triclinic' changed to 'triclinic'
according to '/home/saulius/struct/CIF-dictionaries/cif_core.dic'
dictionary named 'cif_core.dic' version 2.4.1 from 2010-06-29.

Automatic conversion script
Id: cif_fix_enum 1527 2010-12-29 10:47:43Z saulius 
;
_cod_original_cell_volume 1662.0(6)
_cod_database_code 4302483

loop_
_symmetry_equiv_pos_as_xyz
'x, y, z'
'-x, -y, -z'

loop_
_atom_site_label
_atom_site_type_symbol
_atom_site_fract_x
_atom_site_fract_y
_atom_site_fract_z
_atom_site_U_iso_or_equiv
_atom_site_adp_type
_atom_site_occupancy
_atom_site_symmetry_multiplicity
_atom_site_calc_flag
_atom_site_refinement_flags
_atom_site_disorder_assembly
_atom_site_disorder_group
Hg1 Hg -0.02430(4) -0.29929(4) 0.270396(17) 0.04390(13) Uani 1 1 d . . .
Cl1 Cl -0.0968(4) -0.0502(3) 0.21686(16) 0.0819(9) Uani 1 1 d . . .
Cl2 Cl 0.2168(3) -0.4679(3) 0.33617(15) 0.0723(7) Uani 1 1 d . . .
N1 N 0.0132(8) -0.4236(8) 0.1726(3) 0.0409(16) Uani 1 1 d . . .
N2 N -0.1469(7) -0.4790(7) 0.2764(3) 0.0338(14) Uani 1 1 d . . .
N3 N -0.2530(8) -0.2649(8) 0.3492(3) 0.0413(16) Uani 1 1 d . . .
C1 C -0.0114(11) -0.5432(10) 0.1788(4) 0.047(2) Uani 1 1 d . . .
C2 C -0.0933(9) -0.5836(8) 0.2383(4) 0.0375(18) Uani 1 1 d . . .
C3 C -0.1064(14) -0.7185(10) 0.2542(5) 0.060(3) Uani 1 1 d . . .
H3A H -0.0564 -0.7934 0.2296 0.072 Uiso 1 1 calc R . .
C4 C -0.1951(14) -0.7437(11) 0.3075(5) 0.061(3) Uani 1 1 d . . .
H4A H -0.2121 -0.8320 0.3175 0.073 Uiso 1 1 calc R . .
C5 C -0.2569(12) -0.6322(10) 0.3452(4) 0.049(2) Uani 1 1 d . . .
H5A H -0.3135 -0.6467 0.3819 0.059 Uiso 1 1 calc R . .
C6 C -0.2345(10) -0.4983(9) 0.3284(4) 0.0416(18) Uani 1 1 d . . .
C7 C -0.3002(10) -0.3736(10) 0.3661(4) 0.0432(19) Uani 1 1 d . . .
C8 C 0.0092(15) -0.6381(12) 0.1265(5) 0.065(3) Uani 1 1 d . . .
H8A H -0.0558 -0.6969 0.1358 0.098 Uiso 1 1 calc R . .
H8B H 0.1229 -0.7034 0.1253 0.098 Uiso 1 1 calc R . .
H8C H -0.0265 -0.5741 0.0855 0.098 Uiso 1 1 calc R . .
C9 C -0.4188(13) -0.3795(11) 0.4163(5) 0.059(3) Uani 1 1 d . . .
H9A H -0.4574 -0.2886 0.4340 0.089 Uiso 1 1 calc R . .
H9B H -0.3658 -0.4632 0.4499 0.089 Uiso 1 1 calc R . .
H9C H -0.5101 -0.3904 0.3975 0.089 Uiso 1 1 calc R . .
C10 C 0.0649(11) -0.3638(10) 0.1128(4) 0.045(2) Uani 1 1 d . . .
C11 C -0.0577(11) -0.2702(11) 0.0664(5) 0.051(2) Uani 1 1 d . . .
C12 C -0.0133(14) -0.1991(13) 0.0105(5) 0.064(3) Uani 1 1 d . . .
H12A H -0.0937 -0.1308 -0.0195 0.077 Uiso 1 1 calc R . .
C13 C 0.1502(16) -0.2309(15) 0.0001(6) 0.074(3) Uani 1 1 d . . .
H13A H 0.1814 -0.1874 -0.0378 0.089 Uiso 1 1 calc R . .
C14 C 0.2698(16) -0.3288(18) 0.0469(6) 0.086(4) Uani 1 1 d . . .
H14A H 0.3804 -0.3523 0.0389 0.103 Uiso 1 1 calc R . .
C15 C 0.2273(12) -0.3912(12) 0.1045(5) 0.058(2) Uani 1 1 d . . .
C16 C -0.2394(12) -0.2354(14) 0.0743(6) 0.070(3) Uani 1 1 d . . .
H16A H -0.2506 -0.2954 0.1148 0.084 Uiso 1 1 calc R . .
C17 C -0.3418(15) -0.0748(18) 0.0774(8) 0.099(5) Uani 1 1 d . . .
H17A H -0.2954 -0.0429 0.1098 0.148 Uiso 1 1 calc R . .
H17B H -0.4518 -0.0637 0.0880 0.148 Uiso 1 1 calc R . .
H17C H -0.3439 -0.0147 0.0363 0.148 Uiso 1 1 calc R . .
C18 C -0.3095(17) -0.2820(18) 0.0186(8) 0.099(5) Uani 1 1 d . . .
H18A H -0.4254 -0.2554 0.0232 0.149 Uiso 1 1 calc R . .
H18B H -0.2553 -0.3882 0.0202 0.149 Uiso 1 1 calc R . .
H18C H -0.2912 -0.2312 -0.0220 0.149 Uiso 1 1 calc R . .
C19 C 0.3605(13) -0.4864(16) 0.1561(7) 0.081(4) Uani 1 1 d . . .
H19A H 0.3088 -0.5323 0.1900 0.097 Uiso 1 1 calc R . .
C20 C 0.4238(19) -0.390(2) 0.1865(7) 0.111(6) Uani 1 1 d . . .
H20A H 0.4866 -0.3520 0.1560 0.166 Uiso 1 1 calc R . .
H20B H 0.4925 -0.4482 0.2239 0.166 Uiso 1 1 calc R . .
H20C H 0.3327 -0.3075 0.1990 0.166 Uiso 1 1 calc R . .
C21 C 0.5013(19) -0.617(2) 0.1299(9) 0.117(6) Uani 1 1 d . . .
H21A H 0.5682 -0.5778 0.1026 0.176 Uiso 1 1 calc R . .
H21B H 0.4540 -0.6664 0.1057 0.176 Uiso 1 1 calc R . .
H21C H 0.5679 -0.6879 0.1655 0.176 Uiso 1 1 calc R . .
C22 C -0.3204(10) -0.1328(9) 0.3790(4) 0.0412(18) Uani 1 1 d . . .
C23 C -0.2367(11) -0.1183(10) 0.4305(5) 0.048(2) Uani 1 1 d . . .
C24 C -0.3003(14) 0.0095(12) 0.4576(6) 0.065(3) Uani 1 1 d . . .
H24A H -0.2486 0.0173 0.4939 0.078 Uiso 1 1 calc R . .
C25 C -0.4461(15) 0.1299(11) 0.4294(6) 0.070(3) Uani 1 1 d . . .
H25A H -0.4882 0.2179 0.4466 0.084 Uiso 1 1 calc R . .
C26 C -0.5237(13) 0.1163(11) 0.3775(6) 0.064(3) Uani 1 1 d . . .
H26A H -0.6184 0.1955 0.3592 0.076 Uiso 1 1 calc R . .
C27 C -0.4625(12) -0.0162(10) 0.3512(5) 0.056(2) Uani 1 1 d . . .
C28 C -0.0748(11) -0.2447(12) 0.4585(5) 0.058(2) Uani 1 1 d . . .
H28A H -0.0483 -0.3250 0.4328 0.069 Uiso 1 1 calc R . .
C29 C 0.060(2) -0.192(2) 0.4529(9) 0.114(5) Uani 1 1 d U . .
H29A H 0.0591 -0.1416 0.4096 0.170 Uiso 1 1 calc R . .
H29B H 0.1629 -0.2755 0.4630 0.170 Uiso 1 1 calc R . .
H29C H 0.0447 -0.1233 0.4825 0.170 Uiso 1 1 calc R . .
C30 C -0.0916(19) -0.3099(19) 0.5288(7) 0.108(5) Uani 1 1 d . . .
H30A H -0.0007 -0.4040 0.5413 0.162 Uiso 1 1 calc R . .
H30B H -0.1927 -0.3247 0.5325 0.162 Uiso 1 1 calc R . .
H30C H -0.0919 -0.2416 0.5566 0.162 Uiso 1 1 calc R . .
C31 C -0.5507(15) -0.0274(13) 0.2927(7) 0.086(4) Uani 1 1 d . . .
H31A H -0.4800 -0.1195 0.2772 0.104 Uiso 1 1 calc R . .
C32 C -0.572(2) 0.104(2) 0.2381(8) 0.140(7) Uani 1 1 d . . .
H32A H -0.5949 0.0793 0.1980 0.210 Uiso 1 1 calc R . .
H32B H -0.4733 0.1219 0.2352 0.210 Uiso 1 1 calc R . .
H32C H -0.6622 0.1915 0.2468 0.210 Uiso 1 1 calc R . .
C33 C -0.704(2) -0.041(2) 0.3097(10) 0.134(6) Uani 1 1 d U . .
H33A H -0.6817 -0.1320 0.3397 0.201 Uiso 1 1 calc R . .
H33B H -0.7591 -0.0433 0.2716 0.201 Uiso 1 1 calc R . .
H33C H -0.7717 0.0429 0.3291 0.201 Uiso 1 1 calc R . .

loop_
_atom_site_aniso_label
_atom_site_aniso_U_11
_atom_site_aniso_U_22
_atom_site_aniso_U_33
_atom_site_aniso_U_23
_atom_site_aniso_U_13
_atom_site_aniso_U_12
Hg1 0.0460(2) 0.03959(19) 0.0525(2) -0.01479(14) 0.00430(13) -0.02101(14)
Cl1 0.121(2) 0.0435(13) 0.093(2) -0.0112(14) -0.0130(18) -0.0433(15)
Cl2 0.0546(14) 0.0735(17) 0.0747(18) -0.0075(14) -0.0082(12) -0.0115(13)
N1 0.035(3) 0.051(4) 0.049(4) -0.021(3) 0.005(3) -0.026(3)
N2 0.038(3) 0.034(3) 0.033(3) -0.012(3) -0.002(3) -0.016(3)
N3 0.036(3) 0.043(4) 0.053(4) -0.020(3) 0.004(3) -0.019(3)
C1 0.060(5) 0.042(5) 0.041(5) -0.023(4) 0.011(4) -0.017(4)
C2 0.033(4) 0.034(4) 0.051(5) -0.016(4) 0.000(3) -0.015(3)
C3 0.108(8) 0.031(4) 0.057(6) -0.021(4) 0.036(6) -0.041(5)
C4 0.084(7) 0.046(5) 0.063(6) -0.012(5) 0.007(5) -0.036(5)
C5 0.064(6) 0.054(5) 0.046(5) -0.013(4) 0.012(4) -0.039(5)
C6 0.049(5) 0.032(4) 0.043(5) -0.004(4) -0.001(4) -0.017(4)
C7 0.042(4) 0.044(5) 0.040(5) -0.011(4) 0.000(3) -0.013(4)
C8 0.089(8) 0.054(6) 0.065(7) -0.030(5) 0.023(6) -0.033(6)
C9 0.067(6) 0.054(6) 0.064(6) -0.016(5) 0.022(5) -0.031(5)
C10 0.053(5) 0.048(5) 0.047(5) -0.016(4) 0.003(4) -0.029(4)
C11 0.047(5) 0.055(5) 0.054(6) -0.009(4) 0.005(4) -0.023(4)
C12 0.074(7) 0.072(7) 0.052(6) -0.012(5) 0.009(5) -0.035(6)
C13 0.099(9) 0.098(9) 0.057(7) -0.015(6) 0.014(6) -0.073(8)
C14 0.070(7) 0.136(12) 0.083(9) -0.027(9) 0.026(7) -0.071(8)
C15 0.061(6) 0.069(6) 0.062(6) -0.016(5) 0.003(5) -0.043(5)
C16 0.045(5) 0.087(8) 0.065(7) 0.006(6) 0.005(5) -0.018(5)
C17 0.057(7) 0.125(12) 0.112(11) -0.046(10) 0.006(7) -0.024(8)
C18 0.077(8) 0.115(11) 0.135(13) -0.030(10) -0.002(8) -0.063(8)
C19 0.043(6) 0.106(10) 0.096(9) -0.014(8) 0.009(6) -0.034(6)
C20 0.109(11) 0.188(17) 0.077(9) -0.029(10) -0.019(8) -0.099(12)
C21 0.089(10) 0.136(14) 0.117(13) -0.035(11) 0.020(9) -0.030(10)
C22 0.045(4) 0.036(4) 0.046(5) -0.010(4) 0.009(4) -0.019(4)
C23 0.047(5) 0.047(5) 0.060(6) -0.019(4) 0.007(4) -0.024(4)
C24 0.077(7) 0.070(7) 0.066(7) -0.035(6) 0.025(5) -0.041(6)
C25 0.080(7) 0.046(6) 0.087(8) -0.033(6) 0.038(6) -0.023(6)
C26 0.057(6) 0.035(5) 0.087(8) -0.017(5) 0.012(5) -0.004(4)
C27 0.050(5) 0.042(5) 0.059(6) -0.012(4) 0.004(4) 0.000(4)
C28 0.047(5) 0.068(6) 0.053(6) -0.017(5) -0.008(4) -0.014(5)
C29 0.113(5) 0.114(5) 0.115(5) -0.020(2) 0.005(2) -0.045(3)
C30 0.090(10) 0.113(12) 0.092(11) -0.005(9) -0.011(8) -0.014(9)
C31 0.063(7) 0.058(7) 0.110(10) -0.021(7) -0.027(7) 0.010(6)
C32 0.136(15) 0.169(18) 0.077(10) 0.028(11) -0.019(10) -0.039(14)
C33 0.133(6) 0.134(6) 0.135(6) -0.022(2) 0.005(2) -0.054(3)

loop_
_atom_type_symbol
_atom_type_description
_atom_type_scat_dispersion_real
_atom_type_scat_dispersion_imag
_atom_type_scat_source
C C 0.0033 0.0016 'International Tables Vol C Tables 4.2.6.8 and 6.1.1.4'
H H 0.0000 0.0000 'International Tables Vol C Tables 4.2.6.8 and 6.1.1.4'
N N 0.0061 0.0033 'International Tables Vol C Tables 4.2.6.8 and 6.1.1.4'
Cl Cl 0.1484 0.1585 'International Tables Vol C Tables 4.2.6.8 and 6.1.1.4'
Hg Hg -2.3894 9.2266 'International Tables Vol C Tables 4.2.6.8 and 6.1.1.4'

loop_
_geom_angle_atom_site_label_1
_geom_angle_atom_site_label_2
_geom_angle_atom_site_label_3
_geom_angle
_geom_angle_site_symmetry_1
_geom_angle_site_symmetry_3
_geom_angle_publ_flag
Cl1 Hg1 N2 134.54(17) . . ?
Cl1 Hg1 Cl2 130.99(11) . . ?
N2 Hg1 Cl2 94.42(17) . . ?
Cl1 Hg1 N1 98.27(19) . . ?
N2 Hg1 N1 65.7(2) . . ?
Cl2 Hg1 N1 101.10(18) . . ?
Cl1 Hg1 N3 100.86(19) . . ?
N2 Hg1 N3 65.4(2) . . ?
Cl2 Hg1 N3 102.63(18) . . ?
N1 Hg1 N3 126.6(2) . . ?
C1 N1 C10 121.5(7) . . ?
C1 N1 Hg1 117.0(6) . . ?
C10 N1 Hg1 121.5(5) . . ?
C2 N2 C6 119.7(7) . . ?
C2 N2 Hg1 118.9(5) . . ?
C6 N2 Hg1 119.0(5) . . ?
C7 N3 C22 120.0(7) . . ?
C7 N3 Hg1 118.4(5) . . ?
C22 N3 Hg1 121.4(5) . . ?
N1 C1 C2 118.1(7) . . ?
N1 C1 C8 125.5(8) . . ?
C2 C1 C8 115.7(8) . . ?
N2 C2 C3 122.0(8) . . ?
N2 C2 C1 114.8(7) . . ?
C3 C2 C1 123.1(7) . . ?
C2 C3 C4 119.8(8) . . ?
C2 C3 H3A 120.1 . . ?
C4 C3 H3A 120.1 . . ?
C5 C4 C3 117.6(8) . . ?
C5 C4 H4A 121.2 . . ?
C3 C4 H4A 121.2 . . ?
C4 C5 C6 120.4(8) . . ?
C4 C5 H5A 119.8 . . ?
C6 C5 H5A 119.8 . . ?
N2 C6 C5 120.0(7) . . ?
N2 C6 C7 117.1(7) . . ?
C5 C6 C7 122.9(8) . . ?
N3 C7 C9 125.7(8) . . ?
N3 C7 C6 115.6(7) . . ?
C9 C7 C6 118.5(8) . . ?
C1 C8 H8A 109.5 . . ?
C1 C8 H8B 109.5 . . ?
H8A C8 H8B 109.5 . . ?
C1 C8 H8C 109.5 . . ?
H8A C8 H8C 109.5 . . ?
H8B C8 H8C 109.5 . . ?
C7 C9 H9A 109.5 . . ?
C7 C9 H9B 109.5 . . ?
H9A C9 H9B 109.5 . . ?
C7 C9 H9C 109.5 . . ?
H9A C9 H9C 109.5 . . ?
H9B C9 H9C 109.5 . . ?
C15 C10 C11 122.3(9) . . ?
C15 C10 N1 120.1(8) . . ?
C11 C10 N1 117.4(8) . . ?
C12 C11 C10 118.9(9) . . ?
C12 C11 C16 117.3(9) . . ?
C10 C11 C16 123.7(9) . . ?
C13 C12 C11 119.4(11) . . ?
C13 C12 H12A 120.3 . . ?
C11 C12 H12A 120.3 . . ?
C12 C13 C14 119.8(11) . . ?
C12 C13 H13A 120.1 . . ?
C14 C13 H13A 120.1 . . ?
C15 C14 C13 121.5(11) . . ?
C15 C14 H14A 119.3 . . ?
C13 C14 H14A 119.3 . . ?
C10 C15 C14 117.8(10) . . ?
C10 C15 C19 122.7(10) . . ?
C14 C15 C19 119.5(10) . . ?
C17 C16 C11 114.2(10) . . ?
C17 C16 C18 108.7(10) . . ?
C11 C16 C18 110.4(9) . . ?
C17 C16 H16A 107.8 . . ?
C11 C16 H16A 107.8 . . ?
C18 C16 H16A 107.8 . . ?
C16 C17 H17A 109.5 . . ?
C16 C17 H17B 109.5 . . ?
H17A C17 H17B 109.5 . . ?
C16 C17 H17C 109.5 . . ?
H17A C17 H17C 109.5 . . ?
H17B C17 H17C 109.5 . . ?
C16 C18 H18A 109.5 . . ?
C16 C18 H18B 109.5 . . ?
H18A C18 H18B 109.5 . . ?
C16 C18 H18C 109.5 . . ?
H18A C18 H18C 109.5 . . ?
H18B C18 H18C 109.5 . . ?
C20 C19 C15 110.6(12) . . ?
C20 C19 C21 112.7(11) . . ?
C15 C19 C21 112.2(12) . . ?
C20 C19 H19A 107.0 . . ?
C15 C19 H19A 107.0 . . ?
C21 C19 H19A 107.0 . . ?
C19 C20 H20A 109.5 . . ?
C19 C20 H20B 109.5 . . ?
H20A C20 H20B 109.5 . . ?
C19 C20 H20C 109.5 . . ?
H20A C20 H20C 109.5 . . ?
H20B C20 H20C 109.5 . . ?
C19 C21 H21A 109.5 . . ?
C19 C21 H21B 109.5 . . ?
H21A C21 H21B 109.5 . . ?
C19 C21 H21C 109.5 . . ?
H21A C21 H21C 109.5 . . ?
H21B C21 H21C 109.5 . . ?
C23 C22 C27 121.1(8) . . ?
C23 C22 N3 120.4(7) . . ?
C27 C22 N3 118.2(8) . . ?
C24 C23 C22 119.9(9) . . ?
C24 C23 C28 119.5(9) . . ?
C22 C23 C28 120.7(8) . . ?
C23 C24 C25 119.3(10) . . ?
C23 C24 H24A 120.3 . . ?
C25 C24 H24A 120.3 . . ?
C26 C25 C24 120.1(9) . . ?
C26 C25 H25A 119.9 . . ?
C24 C25 H25A 119.9 . . ?
C25 C26 C27 120.7(10) . . ?
C25 C26 H26A 119.7 . . ?
C27 C26 H26A 119.7 . . ?
C22 C27 C26 118.8(10) . . ?
C22 C27 C31 121.7(8) . . ?
C26 C27 C31 119.5(9) . . ?
C29 C28 C23 110.4(11) . . ?
C29 C28 C30 111.4(11) . . ?
C23 C28 C30 111.3(9) . . ?
C29 C28 H28A 107.9 . . ?
C23 C28 H28A 107.9 . . ?
C30 C28 H28A 107.9 . . ?
C28 C29 H29A 109.5 . . ?
C28 C29 H29B 109.5 . . ?
H29A C29 H29B 109.5 . . ?
C28 C29 H29C 109.5 . . ?
H29A C29 H29C 109.5 . . ?
H29B C29 H29C 109.5 . . ?
C28 C30 H30A 109.5 . . ?
C28 C30 H30B 109.5 . . ?
H30A C30 H30B 109.5 . . ?
C28 C30 H30C 109.5 . . ?
H30A C30 H30C 109.5 . . ?
H30B C30 H30C 109.5 . . ?
C33 C31 C27 111.2(14) . . ?
C33 C31 C32 112.9(13) . . ?
C27 C31 C32 110.7(13) . . ?
C33 C31 H31A 107.3 . . ?
C27 C31 H31A 107.3 . . ?
C32 C31 H31A 107.3 . . ?
C31 C32 H32A 109.5 . . ?
C31 C32 H32B 109.5 . . ?
H32A C32 H32B 109.5 . . ?
C31 C32 H32C 109.5 . . ?
H32A C32 H32C 109.5 . . ?
H32B C32 H32C 109.5 . . ?
C31 C33 H33A 109.5 . . ?
C31 C33 H33B 109.5 . . ?
H33A C33 H33B 109.5 . . ?
C31 C33 H33C 109.5 . . ?
H33A C33 H33C 109.5 . . ?
H33B C33 H33C 109.5 . . ?

loop_
_geom_bond_atom_site_label_1
_geom_bond_atom_site_label_2
_geom_bond_distance
_geom_bond_site_symmetry_2
_geom_bond_publ_flag
Hg1 Cl1 2.365(3) . ?
Hg1 N2 2.399(6) . ?
Hg1 Cl2 2.418(3) . ?
Hg1 N1 2.514(6) . ?
Hg1 N3 2.533(7) . ?
N1 C1 1.266(11) . ?
N1 C10 1.441(11) . ?
N2 C2 1.342(9) . ?
N2 C6 1.353(11) . ?
N3 C7 1.291(11) . ?
N3 C22 1.444(10) . ?
C1 C2 1.504(12) . ?
C1 C8 1.520(12) . ?
C2 C3 1.366(11) . ?
C3 C4 1.395(14) . ?
C3 H3A 0.9300 . ?
C4 C5 1.388(13) . ?
C4 H4A 0.9300 . ?
C5 C6 1.396(12) . ?
C5 H5A 0.9300 . ?
C6 C7 1.488(11) . ?
C7 C9 1.477(13) . ?
C8 H8A 0.9600 . ?
C8 H8B 0.9600 . ?
C8 H8C 0.9600 . ?
C9 H9A 0.9600 . ?
C9 H9B 0.9600 . ?
C9 H9C 0.9600 . ?
C10 C15 1.365(13) . ?
C10 C11 1.398(13) . ?
C11 C12 1.394(14) . ?
C11 C16 1.517(13) . ?
C12 C13 1.374(16) . ?
C12 H12A 0.9300 . ?
C13 C14 1.400(19) . ?
C13 H13A 0.9300 . ?
C14 C15 1.377(16) . ?
C14 H14A 0.9300 . ?
C15 C19 1.521(17) . ?
C16 C17 1.494(18) . ?
C16 C18 1.553(17) . ?
C16 H16A 0.9800 . ?
C17 H17A 0.9600 . ?
C17 H17B 0.9600 . ?
C17 H17C 0.9600 . ?
C18 H18A 0.9600 . ?
C18 H18B 0.9600 . ?
C18 H18C 0.9600 . ?
C19 C20 1.507(18) . ?
C19 C21 1.57(2) . ?
C19 H19A 0.9800 . ?
C20 H20A 0.9600 . ?
C20 H20B 0.9600 . ?
C20 H20C 0.9600 . ?
C21 H21A 0.9600 . ?
C21 H21B 0.9600 . ?
C21 H21C 0.9600 . ?
C22 C23 1.385(12) . ?
C22 C27 1.388(13) . ?
C23 C24 1.375(13) . ?
C23 C28 1.534(13) . ?
C24 C25 1.425(17) . ?
C24 H24A 0.9300 . ?
C25 C26 1.358(17) . ?
C25 H25A 0.9300 . ?
C26 C27 1.403(13) . ?
C26 H26A 0.9300 . ?
C27 C31 1.518(16) . ?
C28 C29 1.470(19) . ?
C28 C30 1.541(18) . ?
C28 H28A 0.9800 . ?
C29 H29A 0.9600 . ?
C29 H29B 0.9600 . ?
C29 H29C 0.9600 . ?
C30 H30A 0.9600 . ?
C30 H30B 0.9600 . ?
C30 H30C 0.9600 . ?
C31 C33 1.44(2) . ?
C31 C32 1.53(2) . ?
C31 H31A 0.9800 . ?
C32 H32A 0.9600 . ?
C32 H32B 0.9600 . ?
C32 H32C 0.9600 . ?
C33 H33A 0.9600 . ?
C33 H33B 0.9600 . ?
C33 H33C 0.9600 . ?
